data_2022823
loop_
_publ_author_name
'Madhan, S.'
'NizamMohideen, M.'
'Pavunkumar, Vinayagam'
'MohanaKrishnan, Arasambattu K.'

_publ_section_title
;
 Crystal-structure determination and Hirshfeld surface analysis of two new
 thiophene derivatives:
 (E)-N-{2-[2-(benzo[b]thiophen-2-yl)ethenyl]-5-fluorophenyl}benzenesulfonamide
 and
 (E)-N-{2-[2-(benzo[b]thiophen-2-yl)ethenyl]-5-fluorophenyl}-N-(but-2-yn-1-yl)benzenesulfonamide
;
_journal_coeditor_code ZN2029
_journal_issue 8
_journal_name_full 'Acta Crystallographica Section E Crystallographic Communications'
_journal_paper_doi 10.1107/S2056989023006096
_journal_volume 79
_journal_year 2023
_chemical_formula_iupac 'C22 H16 F N O2 S2'
_chemical_formula_moiety 'C22 H16 F N O2 S2'
_chemical_formula_sum 'C22 H16 F N O2 S2'
_chemical_formula_weight 409.48
_chemical_name_systematic
(<i>E</i>)-<i>N</i>-{2-[2-(Benzo[<i>b</i>]thiophen-2-yl)ethenyl]-5-fluorophenyl}benzenesulfonamide
_space_group_crystal_system monoclinic
_space_group_IT_number 14
_space_group_name_Hall '-P 2ybc'
_space_group_name_H-M_alt 'P 1 21/c 1'
_atom_sites_solution_hydrogens mixed
_audit_creation_method SHELXL-2018/3
_cell_angle_alpha 90
_cell_angle_beta 96.8530(10)
_cell_angle_gamma 90
_cell_formula_units_Z 4
_cell_length_a 7.95880(10)
_cell_length_b 25.9840(4)
_cell_length_c 9.5178(2)
_cell_measurement_reflns_used 9457
_cell_measurement_temperature 297(2)
_cell_measurement_theta_max 68.61
_cell_measurement_theta_min 3.40
_cell_volume 1954.23(6)
_computing_cell_refinement
;
SAINT (Bruker, 2016)
;
_computing_data_collection
;
APEX2 (Bruker, 2016)
;
_computing_data_reduction
;
SAINT (Bruker, 2016)
;
_computing_molecular_graphics
;
ORTEP-3 for Windows (Farrugia, 2012) and Mercury (Macrae <i>et al.</i>,
2020)
;
_computing_publication_material
;
WinGX (Farrugia, 2012), publCIF (Westrip, 2010) and PLATON
(Spek, 2020)
;
_computing_structure_refinement
;
<i>SHELXL2018/3</i> (Sheldrick, 2015)
;
_computing_structure_solution
;
<i>SHELXS2018/3</i> (Sheldrick, 2008)
;
_diffrn_ambient_temperature 297(2)
_diffrn_measured_fraction_theta_full 0.997
_diffrn_measured_fraction_theta_max 0.994
_diffrn_measurement_device_type 'Bruker D8 Venture Diffractometer'
_diffrn_measurement_method '\w and \f scans'
_diffrn_radiation_type CuK\a
_diffrn_radiation_wavelength 1.54178
_diffrn_reflns_av_R_equivalents 0.0489
_diffrn_reflns_av_unetI/netI 0.0211
_diffrn_reflns_limit_h_max 9
_diffrn_reflns_limit_h_min -9
_diffrn_reflns_limit_k_max 31
_diffrn_reflns_limit_k_min -31
_diffrn_reflns_limit_l_max 11
_diffrn_reflns_limit_l_min -11
_diffrn_reflns_number 44325
_diffrn_reflns_theta_full 67.679
_diffrn_reflns_theta_max 68.657
_diffrn_reflns_theta_min 3.402
_diffrn_source 'micro focus sealed tube'
_exptl_absorpt_coefficient_mu 2.703
_exptl_absorpt_correction_T_max 0.7531
_exptl_absorpt_correction_T_min 0.5894
_exptl_absorpt_correction_type multi-scan
_exptl_absorpt_process_details
;
(<i>SADABS</i>; Bruker, 2016)
;
_exptl_crystal_colour Brown
_exptl_crystal_density_diffrn 1.392
_exptl_crystal_description Block
_exptl_crystal_F_000 848
_exptl_crystal_size_max 0.150
_exptl_crystal_size_mid 0.100
_exptl_crystal_size_min 0.080
_refine_diff_density_max 0.208
_refine_diff_density_min -0.282
_refine_ls_extinction_method none
_refine_ls_goodness_of_fit_ref 1.032
_refine_ls_hydrogen_treatment mixed
_refine_ls_matrix_type full
_refine_ls_number_parameters 272
_refine_ls_number_reflns 3597
_refine_ls_number_restraints 11
_refine_ls_restrained_S_all 1.035
_refine_ls_R_factor_all 0.0525
_refine_ls_R_factor_gt 0.0415
_refine_ls_shift/su_max 0.001
_refine_ls_shift/su_mean 0.000
_refine_ls_structure_factor_coef Fsqd
_refine_ls_weighting_details 'w=1/[\s^2^(Fo^2^)+(0.0496P)^2^+0.7846P] where P=(Fo^2^+2Fc^2^)/3'
_refine_ls_weighting_scheme calc
_refine_ls_wR_factor_gt 0.1032
_refine_ls_wR_factor_ref 0.1152
_reflns_number_gt 2964
_reflns_number_total 3597
_reflns_threshold_expression 'I > 2\s(I)'
_cod_data_source_file zn2029sup1.cif
_cod_data_source_block I
_cod_original_sg_symbol_H-M 'P 21/c'
_cod_database_code 2022823
_shelx_space_group_comment
;
The symmetry employed for this shelxl refinement is uniquely defined
by the following loop, which should always be used as a source of
symmetry information in preference to the above space-group names.
They are only intended as comments.
;
_shelx_estimated_absorpt_t_min 0.687
_shelx_estimated_absorpt_t_max 0.813

loop_
_space_group_symop_operation_xyz
'x, y, z'
'-x, y+1/2, -z+1/2'
'-x, -y, -z'
'x, -y-1/2, z-1/2'

loop_
_atom_site_type_symbol
_atom_site_label
_atom_site_fract_x
_atom_site_fract_y
_atom_site_fract_z
_atom_site_U_iso_or_equiv
_atom_site_adp_type
_atom_site_calc_flag
_atom_site_occupancy
_atom_site_disorder_assembly
_atom_site_disorder_group
C C1 0.7141(2) 0.64416(6) 0.53276(16) 0.0782(7) Uani d 1 . .
C C2 0.6743(3) 0.69557(7) 0.5055(2) 0.1055(10) Uani d 1 A .
H H2 0.611424 0.704923 0.420704 0.127 Uiso calc 1 . .
C C3 0.7286(3) 0.73300(5) 0.6050(3) 0.1127(11) Uani d 1 A .
H H3 0.701996 0.767393 0.586823 0.135 Uiso calc 1 . .
C C4 0.8226(3) 0.71902(7) 0.7318(2) 0.1109(11) Uani d 1 A .
H H4 0.858902 0.744059 0.798407 0.133 Uiso calc 1 . .
C C5 0.8623(3) 0.66761(8) 0.75906(17) 0.1018(9) Uani d 1 A .
H H5 0.925238 0.658254 0.843872 0.122 Uiso calc 1 . .
C C6 0.8081(2) 0.63018(5) 0.65953(18) 0.0788(7) Uani d 1 A .
S S1' 0.8669(7) 0.56832(19) 0.7105(5) 0.0855(14) Uani d 0.243(4) A 1
C C7' 0.709(3) 0.5902(6) 0.4679(19) 0.103(8) Uani d 0.243(4) A 1
H H7' 0.649984 0.584659 0.378833 0.124 Uiso calc 0.243(4) A 1
C C8' 0.790(5) 0.5504(7) 0.539(2) 0.051(5) Uani d 0.243(4) A 1
S S1 0.6512(2) 0.59509(5) 0.41950(14) 0.0758(4) Uani d 0.757(4) A 2
C C7 0.8282(9) 0.5758(2) 0.6526(7) 0.0900(18) Uani d 0.757(4) A 2
H H7 0.893320 0.557894 0.724278 0.108 Uiso calc 0.757(4) A 2
C C8 0.7498(15) 0.5511(3) 0.5389(9) 0.067(3) Uani d 0.757(4) A 2
C C9 0.7644(3) 0.49638(9) 0.5064(3) 0.0754(6) Uani d 1 . .
H H9 0.808242 0.474482 0.579001 0.090 Uiso calc 1 A 1
C C10 0.6922(3) 0.47259(9) 0.3953(3) 0.0741(6) Uani d 1 . .
H H10 0.632873 0.492988 0.325994 0.089 Uiso calc 1 . .
C C11 0.6936(3) 0.41711(8) 0.3671(2) 0.0673(6) Uani d 1 . .
C C12 0.7752(4) 0.38326(10) 0.4678(3) 0.0976(9) Uani d 1 . .
H H12 0.829122 0.396833 0.551708 0.117 Uiso calc 1 . .
C C13 0.7790(5) 0.33108(10) 0.4481(3) 0.1019(10) Uani d 1 . .
H H13 0.835045 0.309475 0.516146 0.122 Uiso calc 1 . .
C C14 0.6980(4) 0.31212(9) 0.3256(3) 0.0837(7) Uani d 1 . .
C C15 0.6143(3) 0.34215(8) 0.2231(3) 0.0711(6) Uani d 1 . .
H H15 0.557999 0.327509 0.141557 0.085 Uiso calc 1 . .
C C16 0.6145(3) 0.39533(7) 0.2428(2) 0.0578(5) Uani d 1 . .
C C17 0.6983(2) 0.40434(7) -0.0853(2) 0.0545(5) Uani d 1 . .
C C18 0.8053(3) 0.44596(9) -0.0912(3) 0.0739(6) Uani d 1 . .
H H18 0.770751 0.478886 -0.069161 0.089 Uiso calc 1 . .
C C19 0.9636(3) 0.43766(13) -0.1303(3) 0.0927(8) Uani d 1 . .
H H19 1.037422 0.465199 -0.134587 0.111 Uiso calc 1 . .
C C20 1.0139(3) 0.38892(15) -0.1632(3) 0.0947(9) Uani d 1 . .
H H20 1.121259 0.383777 -0.189882 0.114 Uiso calc 1 . .
C C21 0.9072(4) 0.34806(12) -0.1569(3) 0.0888(8) Uani d 1 . .
H H21 0.942294 0.315210 -0.179119 0.107 Uiso calc 1 . .
C C22 0.7481(3) 0.35538(9) -0.1179(2) 0.0689(6) Uani d 1 . .
H H22 0.675016 0.327657 -0.113642 0.083 Uiso calc 1 . .
N N1 0.5283(2) 0.42741(6) 0.1368(2) 0.0616(4) Uani d 1 . .
O O1 0.40697(18) 0.36642(5) -0.05058(18) 0.0706(4) Uani d 1 . .
O O2 0.42235(19) 0.45927(5) -0.09632(17) 0.0674(4) Uani d 1 . .
F F1 0.6977(3) 0.26050(5) 0.3036(2) 0.1171(6) Uani d 1 . .
S S2 0.49738(6) 0.41360(2) -0.03136(6) 0.05557(17) Uani d 1 . .
H H1N 0.545(3) 0.4587(6) 0.147(2) 0.067 Uiso d 1 . .

loop_
_atom_site_aniso_label
_atom_site_aniso_U_11
_atom_site_aniso_U_22
_atom_site_aniso_U_33
_atom_site_aniso_U_12
_atom_site_aniso_U_13
_atom_site_aniso_U_23
C1 0.0989(18) 0.0723(15) 0.0687(14) -0.0213(13) 0.0318(13) -0.0024(12)
C2 0.132(3) 0.0839(19) 0.103(2) -0.0145(18) 0.0231(19) 0.0204(17)
C3 0.135(3) 0.0621(16) 0.149(3) -0.0154(17) 0.052(3) -0.0014(19)
C4 0.135(3) 0.081(2) 0.126(3) -0.0312(19) 0.054(2) -0.0337(19)
C5 0.124(2) 0.099(2) 0.0829(18) -0.0240(19) 0.0139(17) -0.0201(16)
C6 0.0929(17) 0.0706(15) 0.0766(16) -0.0123(13) 0.0252(13) -0.0080(12)
S1' 0.104(3) 0.077(2) 0.074(3) -0.0128(19) 0.004(2) -0.0059(19)
C7' 0.127(16) 0.121(16) 0.059(10) -0.069(13) 0.001(8) -0.016(10)
C8' 0.045(12) 0.060(8) 0.050(8) -0.004(5) 0.017(5) 0.001(6)
S1 0.1095(10) 0.0607(5) 0.0576(8) -0.0079(5) 0.0109(6) -0.0006(4)
C7 0.111(4) 0.077(3) 0.076(4) 0.003(2) -0.010(3) 0.000(3)
C8 0.065(6) 0.067(3) 0.071(3) -0.009(2) 0.017(2) -0.003(2)
C9 0.0896(17) 0.0647(14) 0.0712(14) 0.0018(12) 0.0068(12) 0.0001(11)
C10 0.1028(18) 0.0551(12) 0.0632(13) -0.0022(12) 0.0055(12) 0.0060(10)
C11 0.0864(15) 0.0516(11) 0.0647(13) 0.0000(10) 0.0123(11) 0.0086(10)
C12 0.142(3) 0.0674(16) 0.0772(17) -0.0011(16) -0.0111(17) 0.0139(13)
C13 0.141(3) 0.0651(16) 0.095(2) 0.0093(16) -0.0046(19) 0.0296(15)
C14 0.114(2) 0.0459(12) 0.0930(19) 0.0051(12) 0.0186(16) 0.0146(12)
C15 0.0888(16) 0.0472(11) 0.0783(15) 0.0022(11) 0.0142(12) 0.0065(10)
C16 0.0645(12) 0.0457(10) 0.0658(12) 0.0025(9) 0.0186(10) 0.0083(9)
C17 0.0545(10) 0.0502(10) 0.0561(11) -0.0008(8) -0.0041(8) -0.0033(8)
C18 0.0654(13) 0.0673(14) 0.0871(16) -0.0139(11) 0.0014(12) -0.0091(12)
C19 0.0671(15) 0.116(2) 0.0935(19) -0.0253(16) 0.0020(14) -0.0039(17)
C20 0.0562(14) 0.147(3) 0.0796(17) 0.0120(17) 0.0026(12) -0.0036(18)
C21 0.0794(17) 0.096(2) 0.0904(19) 0.0269(15) 0.0098(14) -0.0087(15)
C22 0.0724(14) 0.0582(12) 0.0752(14) 0.0077(10) 0.0049(11) -0.0050(11)
N1 0.0745(11) 0.0401(8) 0.0700(11) 0.0070(8) 0.0081(9) 0.0009(8)
O1 0.0613(8) 0.0459(7) 0.1008(12) -0.0087(6) -0.0061(8) -0.0028(7)
O2 0.0711(9) 0.0437(7) 0.0826(10) 0.0098(6) -0.0111(7) 0.0015(7)
F1 0.1731(17) 0.0454(8) 0.1300(14) 0.0126(9) 0.0067(12) 0.0189(8)
S2 0.0546(3) 0.0379(2) 0.0718(3) 0.00112(18) -0.0029(2) -0.0018(2)

loop_
_atom_type_symbol
_atom_type_description
_atom_type_scat_dispersion_real
_atom_type_scat_dispersion_imag
_atom_type_scat_source
C C 0.0181 0.0091 'International Tables Vol C Tables 4.2.6.8 and 6.1.1.4'
H H 0.0000 0.0000 'International Tables Vol C Tables 4.2.6.8 and 6.1.1.4'
N N 0.0311 0.0180 'International Tables Vol C Tables 4.2.6.8 and 6.1.1.4'
O O 0.0492 0.0322 'International Tables Vol C Tables 4.2.6.8 and 6.1.1.4'
F F 0.0727 0.0534 'International Tables Vol C Tables 4.2.6.8 and 6.1.1.4'
S S 0.3331 0.5567 'International Tables Vol C Tables 4.2.6.8 and 6.1.1.4'

loop_
_geom_angle_atom_site_label_1
_geom_angle_atom_site_label_2
_geom_angle_atom_site_label_3
_geom_angle_site_symmetry_1
_geom_angle_site_symmetry_3
_geom_angle
_geom_angle_publ_flag
C2 C1 C6 . . 120.0 ?
C2 C1 C7' . . 144.2(7) ?
C6 C1 C7' . . 95.5(7) ?
C2 C1 S1 . . 123.88(12) ?
C6 C1 S1 . . 116.11(12) ?
C3 C2 C1 . . 120.0 ?
C3 C2 H2 . . 120.0 ?
C1 C2 H2 . . 120.0 ?
C2 C3 C4 . . 120.0 ?
C2 C3 H3 . . 120.0 ?
C4 C3 H3 . . 120.0 ?
C5 C4 C3 . . 120.0 ?
C5 C4 H4 . . 120.0 ?
C3 C4 H4 . . 120.0 ?
C4 C5 C6 . . 120.0 ?
C4 C5 H5 . . 120.0 ?
C6 C5 H5 . . 120.0 ?
C5 C6 C1 . . 120.0 ?
C5 C6 C7 . . 134.3(3) ?
C1 C6 C7 . . 105.7(3) ?
C5 C6 S1' . . 114.1(2) ?
C1 C6 S1' . . 125.9(2) ?
C6 S1' C8' . . 86.1(6) ?
C8' C7' C1 . . 120.6(13) ?
C8' C7' H7' . . 119.7 ?
C1 C7' H7' . . 119.7 ?
C7' C8' C9 . . 126.0(15) ?
C7' C8' S1' . . 110.9(13) ?
C9 C8' S1' . . 119.1(13) ?
C1 S1 C8 . . 90.1(2) ?
C8 C7 C6 . . 117.7(6) ?
C8 C7 H7 . . 121.1 ?
C6 C7 H7 . . 121.1 ?
C7 C8 C9 . . 126.3(6) ?
C7 C8 S1 . . 110.1(5) ?
C9 C8 S1 . . 122.9(5) ?
C10 C9 C8' . . 132.4(8) ?
C10 C9 C8 . . 126.6(4) ?
C10 C9 H9 . . 113.8 ?
C8' C9 H9 . . 113.8 ?
C9 C10 C11 . . 127.2(2) ?
C9 C10 H10 . . 116.4 ?
C11 C10 H10 . . 116.4 ?
C16 C11 C12 . . 116.8(2) ?
C16 C11 C10 . . 122.8(2) ?
C12 C11 C10 . . 120.3(2) ?
C13 C12 C11 . . 122.9(3) ?
C13 C12 H12 . . 118.5 ?
C11 C12 H12 . . 118.5 ?
C14 C13 C12 . . 117.5(3) ?
C14 C13 H13 . . 121.3 ?
C12 C13 H13 . . 121.3 ?
C13 C14 F1 . . 118.9(2) ?
C13 C14 C15 . . 123.4(2) ?
F1 C14 C15 . . 117.7(3) ?
C14 C15 C16 . . 118.6(2) ?
C14 C15 H15 . . 120.7 ?
C16 C15 H15 . . 120.7 ?
C11 C16 C15 . . 120.7(2) ?
C11 C16 N1 . . 119.74(18) ?
C15 C16 N1 . . 119.6(2) ?
C22 C17 C18 . . 121.2(2) ?
C22 C17 S2 . . 119.30(17) ?
C18 C17 S2 . . 119.49(17) ?
C19 C18 C17 . . 118.5(2) ?
C19 C18 H18 . . 120.7 ?
C17 C18 H18 . . 120.7 ?
C18 C19 C20 . . 120.5(3) ?
C18 C19 H19 . . 119.7 ?
C20 C19 H19 . . 119.7 ?
C21 C20 C19 . . 120.5(3) ?
C21 C20 H20 . . 119.8 ?
C19 C20 H20 . . 119.8 ?
C20 C21 C22 . . 120.1(3) ?
C20 C21 H21 . . 119.9 ?
C22 C21 H21 . . 119.9 ?
C21 C22 C17 . . 119.2(2) ?
C21 C22 H22 . . 120.4 ?
C17 C22 H22 . . 120.4 ?
C16 N1 S2 . . 124.85(14) ?
C16 N1 H1N . . 116.0(16) ?
S2 N1 H1N . . 109.5(16) ?
O1 S2 O2 . . 118.64(9) ?
O1 S2 N1 . . 109.32(10) ?
O2 S2 N1 . . 104.32(9) ?
O1 S2 C17 . . 108.01(9) ?
O2 S2 C17 . . 109.55(10) ?
N1 S2 C17 . . 106.35(9) ?

loop_
_geom_bond_atom_site_label_1
_geom_bond_atom_site_label_2
_geom_bond_site_symmetry_2
_geom_bond_distance
_geom_bond_publ_flag
C1 C2 . 1.3900 ?
C1 C6 . 1.3900 ?
C1 C7' . 1.531(14) ?
C1 S1 . 1.7058(18) ?
C2 C3 . 1.3900 ?
C2 H2 . 0.9300 ?
C3 C4 . 1.3900 ?
C3 H3 . 0.9300 ?
C4 C5 . 1.3900 ?
C4 H4 . 0.9300 ?
C5 C6 . 1.3900 ?
C5 H5 . 0.9300 ?
C6 C7 . 1.426(6) ?
C6 S1' . 1.727(5) ?
S1' C8' . 1.738(17) ?
C7' C8' . 1.356(18) ?
C7' H7' . 0.9300 ?
C8' C9 . 1.446(17) ?
S1 C8 . 1.732(7) ?
C7 C8 . 1.345(8) ?
C7 H7 . 0.9300 ?
C8 C9 . 1.463(7) ?
C9 C10 . 1.298(3) ?
C9 H9 . 0.9300 ?
C10 C11 . 1.467(3) ?
C10 H10 . 0.9300 ?
C11 C16 . 1.393(3) ?
C11 C12 . 1.402(3) ?
C12 C13 . 1.369(4) ?
C12 H12 . 0.9300 ?
C13 C14 . 1.356(4) ?
C13 H13 . 0.9300 ?
C14 F1 . 1.358(3) ?
C14 C15 . 1.360(3) ?
C15 C16 . 1.394(3) ?
C15 H15 . 0.9300 ?
C16 N1 . 1.421(3) ?
C17 C22 . 1.379(3) ?
C17 C18 . 1.381(3) ?
C17 S2 . 1.754(2) ?
C18 C19 . 1.373(4) ?
C18 H18 . 0.9300 ?
C19 C20 . 1.375(4) ?
C19 H19 . 0.9300 ?
C20 C21 . 1.365(4) ?
C20 H20 . 0.9300 ?
C21 C22 . 1.375(4) ?
C21 H21 . 0.9300 ?
C22 H22 . 0.9300 ?
N1 S2 . 1.6301(19) ?
N1 H1N . 0.828(16) ?
O1 S2 . 1.4222(14) ?
O2 S2 . 1.4348(14) ?

loop_
_geom_hbond_atom_site_label_D
_geom_hbond_atom_site_label_H
_geom_hbond_atom_site_label_A
_geom_hbond_site_symmetry_A
_geom_hbond_distance_DH
_geom_hbond_distance_HA
_geom_hbond_distance_DA
_geom_hbond_angle_DHA
_geom_hbond_publ_flag
C15 H15 O1 . 0.93 2.30 2.980(3) 129.6 yes
C10 H10 02 3_665 0.93 2.51 3.383(3) 157 yes
N1 H1N O2 3_665 0.828(16) 2.207(17) 3.001(2) 161(2) yes
C22 H22 F1 4_565 0.93 2.44 3.116(3) 130.0 yes

loop_
_geom_torsion_atom_site_label_1
_geom_torsion_atom_site_label_2
_geom_torsion_atom_site_label_3
_geom_torsion_atom_site_label_4
_geom_torsion_site_symmetry_1
_geom_torsion_site_symmetry_2
_geom_torsion_site_symmetry_3
_geom_torsion_site_symmetry_4
_geom_torsion
_geom_torsion_publ_flag
C6 C1 C2 C3 . . . . 0.0 ?
C7' C1 C2 C3 . . . . -171.5(14) ?
S1 C1 C2 C3 . . . . 178.91(16) ?
C1 C2 C3 C4 . . . . 0.0 ?
C2 C3 C4 C5 . . . . 0.0 ?
C3 C4 C5 C6 . . . . 0.0 ?
C4 C5 C6 C1 . . . . 0.0 ?
C4 C5 C6 C7 . . . . 178.8(4) ?
C4 C5 C6 S1' . . . . -179.6(2) ?
C2 C1 C6 C5 . . . . 0.0 ?
C7' C1 C6 C5 . . . . 175.0(8) ?
S1 C1 C6 C5 . . . . -178.99(15) ?
C2 C1 C6 C7 . . . . -179.1(3) ?
S1 C1 C6 C7 . . . . 1.9(3) ?
C2 C1 C6 S1' . . . . 179.5(3) ?
C7' C1 C6 S1' . . . . -5.5(8) ?
C5 C6 S1' C8' . . . . -171.8(13) ?
C1 C6 S1' C8' . . . . 8.7(14) ?
C2 C1 C7' C8' . . . . 171(2) ?
C6 C1 C7' C8' . . . . -2(3) ?
C1 C7' C8' C9 . . . . 165(2) ?
C1 C7' C8' S1' . . . . 8(4) ?
C6 S1' C8' C7' . . . . -8(2) ?
C6 S1' C8' C9 . . . . -167(3) ?
C2 C1 S1 C8 . . . . -178.8(5) ?
C6 C1 S1 C8 . . . . 0.1(5) ?
C5 C6 C7 C8 . . . . 177.3(7) ?
C1 C6 C7 C8 . . . . -3.8(9) ?
C6 C7 C8 C9 . . . . 175.1(8) ?
C6 C7 C8 S1 . . . . 4.0(11) ?
C1 S1 C8 C7 . . . . -2.2(8) ?
C1 S1 C8 C9 . . . . -173.7(9) ?
C7' C8' C9 C10 . . . . 15(5) ?
S1' C8' C9 C10 . . . . 170.8(10) ?
C7 C8 C9 C10 . . . . -178.3(8) ?
S1 C8 C9 C10 . . . . -8.4(13) ?
C8' C9 C10 C11 . . . . 171(2) ?
C8 C9 C10 C11 . . . . -174.3(7) ?
C9 C10 C11 C16 . . . . -178.7(3) ?
C9 C10 C11 C12 . . . . 2.1(4) ?
C16 C11 C12 C13 . . . . -0.1(5) ?
C10 C11 C12 C13 . . . . 179.2(3) ?
C11 C12 C13 C14 . . . . -0.7(5) ?
C12 C13 C14 F1 . . . . -179.2(3) ?
C12 C13 C14 C15 . . . . -0.1(5) ?
C13 C14 C15 C16 . . . . 1.5(4) ?
F1 C14 C15 C16 . . . . -179.3(2) ?
C12 C11 C16 C15 . . . . 1.6(4) ?
C10 C11 C16 C15 . . . . -177.7(2) ?
C12 C11 C16 N1 . . . . 179.5(2) ?
C10 C11 C16 N1 . . . . 0.2(3) ?
C14 C15 C16 C11 . . . . -2.3(4) ?
C14 C15 C16 N1 . . . . 179.8(2) ?
C22 C17 C18 C19 . . . . -0.1(4) ?
S2 C17 C18 C19 . . . . 178.41(19) ?
C17 C18 C19 C20 . . . . 0.2(4) ?
C18 C19 C20 C21 . . . . -0.2(4) ?
C19 C20 C21 C22 . . . . 0.2(4) ?
C20 C21 C22 C17 . . . . -0.1(4) ?
C18 C17 C22 C21 . . . . 0.0(4) ?
S2 C17 C22 C21 . . . . -178.48(19) ?
C11 C16 N1 S2 . . . . 153.99(18) ?
C15 C16 N1 S2 . . . . -28.1(3) ?
C16 N1 S2 O1 . . . . 58.1(2) ?
C16 N1 S2 O2 . . . . -174.05(17) ?
C16 N1 S2 C17 . . . . -58.28(19) ?
C22 C17 S2 O1 . . . . -8.2(2) ?
C18 C17 S2 O1 . . . . 173.24(18) ?
C22 C17 S2 O2 . . . . -138.77(17) ?
C18 C17 S2 O2 . . . . 42.7(2) ?
C22 C17 S2 N1 . . . . 109.03(18) ?
C18 C17 S2 N1 . . . . -69.51(19) ?

_cod_database_fobs_code 2022823
